data_7153042
loop_
_publ_author_name
'Giorgi, Gianluca'
'Favi, Gianfranco'
'Attanasi, Orazio A.'

_publ_section_title
;
 Insights into diastereoisomeric characterization of tetrahydropyridazine
 amino acid derivatives: crystal structures and gas phase ion chemistry.
;
_journal_issue 30
_journal_name_full 'Organic &amp; biomolecular chemistry'
_journal_page_first 5006
_journal_page_last 5011
_journal_paper_doi 10.1039/c3ob41034j
_journal_volume 11
_journal_year 2013
_chemical_formula_moiety 'C19 H25 N5 O5'
_chemical_formula_sum 'C19 H25 N5 O5'
_chemical_formula_weight 403.44
_chemical_name_systematic
;
(3R/S,5R/S)-methyl
3-acetamido-5-(dimethylcarbamoyl)-6-methyl-2-(phenylcarbamoyl)-
2,3,4,5-tetrahydropyridazine-3-carboxylate
;
_space_group_IT_number 14
_symmetry_cell_setting monoclinic
_symmetry_space_group_name_Hall '-P 2ybc'
_symmetry_space_group_name_H-M 'P 1 21/c 1'
_atom_sites_solution_hydrogens geom
_atom_sites_solution_primary direct
_atom_sites_solution_secondary difmap
_audit_creation_method SHELXL-97
_cell_angle_alpha 90.00
_cell_angle_beta 93.810(3)
_cell_angle_gamma 90.00
_cell_formula_units_Z 4
_cell_length_a 11.9471(4)
_cell_length_b 9.6297(3)
_cell_length_c 18.1609(6)
_cell_measurement_reflns_used 2900
_cell_measurement_temperature 293(2)
_cell_measurement_theta_max 29.1248
_cell_measurement_theta_min 2.3903
_cell_volume 2084.74(12)
_computing_cell_refinement
;
CrysAlisPro, Oxford Diffraction Ltd.,
Version 1.171.33.42 (release 29-05-2009 CrysAlis171 .NET)
(compiled May 29 2009,17:40:42)
;
_computing_data_collection
;
CrysAlisPro, Oxford Diffraction Ltd.,
Version 1.171.33.42 (release 29-05-2009 CrysAlis171 .NET)
(compiled May 29 2009,17:40:42)
;
_computing_data_reduction
;
CrysAlisPro, Oxford Diffraction Ltd.,
Version 1.171.33.42 (release 29-05-2009 CrysAlis171 .NET)
(compiled May 29 2009,17:40:42)
;
_computing_molecular_graphics 'Ortep-3 for Windows (Farrugia, 1997)'
_computing_publication_material 'WinGX publication routines (Farrugia, 1999)'
_computing_structure_refinement 'SHELXL-97 (Sheldrick, 1997)'
_diffrn_ambient_temperature 293(2)
_diffrn_detector_area_resol_mean 16.0827
_diffrn_measured_fraction_theta_full 0.999
_diffrn_measured_fraction_theta_max 0.841
_diffrn_measurement_device_type 'Xcalibur, Sapphire3'
_diffrn_measurement_method '\w scans'
_diffrn_radiation_monochromator graphite
_diffrn_radiation_source 'fine-focus sealed tube'
_diffrn_radiation_type MoK\a
_diffrn_radiation_wavelength 0.71073
_diffrn_reflns_av_R_equivalents 0.0247
_diffrn_reflns_av_sigmaI/netI 0.0732
_diffrn_reflns_limit_h_max 9
_diffrn_reflns_limit_h_min -15
_diffrn_reflns_limit_k_max 11
_diffrn_reflns_limit_k_min -12
_diffrn_reflns_limit_l_max 24
_diffrn_reflns_limit_l_min -22
_diffrn_reflns_number 9580
_diffrn_reflns_theta_full 25.00
_diffrn_reflns_theta_max 29.19
_diffrn_reflns_theta_min 2.40
_exptl_absorpt_coefficient_mu 0.095
_exptl_absorpt_correction_T_max 1.00000
_exptl_absorpt_correction_T_min 0.99595
_exptl_absorpt_correction_type multi-scan
_exptl_absorpt_process_details
;
CrysAlisPro, Oxford Diffraction Ltd.,
Version 1.171.33.66 (release 28-04-2010 CrysAlis171 .NET)
(compiled Apr 28 2010,14:27:37)
Empirical absorption correction using spherical harmonics,
implemented in SCALE3 ABSPACK scaling algorithm.
;
_exptl_crystal_colour colourless
_exptl_crystal_density_diffrn 1.285
_exptl_crystal_density_method 'not measured'
_exptl_crystal_description prism
_exptl_crystal_F_000 856
_exptl_crystal_size_max 0.5
_exptl_crystal_size_mid 0.3
_exptl_crystal_size_min 0.3
_refine_diff_density_max 0.157
_refine_diff_density_min -0.166
_refine_diff_density_rms 0.035
_refine_ls_extinction_method none
_refine_ls_goodness_of_fit_ref 0.813
_refine_ls_hydrogen_treatment mixed
_refine_ls_matrix_type full
_refine_ls_number_parameters 275
_refine_ls_number_reflns 4739
_refine_ls_number_restraints 0
_refine_ls_restrained_S_all 0.813
_refine_ls_R_factor_all 0.0950
_refine_ls_R_factor_gt 0.0424
_refine_ls_shift/su_max 0.035
_refine_ls_shift/su_mean 0.001
_refine_ls_structure_factor_coef Fsqd
_refine_ls_weighting_details 'calc w=1/[\s^2^(Fo^2^)+(0.0463P)^2^+0.0000P] where P=(Fo^2^+2Fc^2^)/3'
_refine_ls_weighting_scheme calc
_refine_ls_wR_factor_gt 0.0874
_refine_ls_wR_factor_ref 0.0961
_reflns_number_gt 2399
_reflns_number_total 4739
_reflns_threshold_expression >2\s(I)
_cod_data_source_file c3ob41034j.txt
_cod_data_source_block i
_cod_depositor_comments
;
The following automatic conversions were performed:

'_symmetry_cell_setting' value 'Monoclinic' changed to 'monoclinic'
according to /home/saulius/struct/CIF-dictionaries/cif_core.dic
dictionary named 'cif_core.dic' version 2.4.2 from 2011-04-26.

Automatic conversion script
Id: cif_fix_values 1891 2012-01-12 08:04:46Z andrius 
;
_cod_original_sg_symbol_H-M 'P 21/c'
_cod_database_code 7153042

loop_
_symmetry_equiv_pos_as_xyz
'x, y, z'
'-x, y+1/2, -z+1/2'
'-x, -y, -z'
'x, -y-1/2, z-1/2'

loop_
_atom_site_label
_atom_site_type_symbol
_atom_site_fract_x
_atom_site_fract_y
_atom_site_fract_z
_atom_site_U_iso_or_equiv
_atom_site_adp_type
_atom_site_occupancy
_atom_site_symmetry_multiplicity
_atom_site_calc_flag
_atom_site_refinement_flags
N1 N 0.04280(11) 0.23282(12) 0.63314(7) 0.0341(3) Uani 1 1 d .
N2 N 0.04207(11) 0.32825(13) 0.69045(7) 0.0371(3) Uani 1 1 d .
C3 C 0.13347(14) 0.35972(16) 0.72731(9) 0.0388(4) Uani 1 1 d .
C4 C 0.24532(13) 0.29766(16) 0.71403(9) 0.0398(4) Uani 1 1 d .
H4 H 0.2576 0.2155 0.7454 0.048 Uiso 1 1 calc R
C5 C 0.24876(13) 0.25534(17) 0.63375(9) 0.0437(4) Uani 1 1 d .
H5A H 0.3123 0.1938 0.6295 0.052 Uiso 1 1 calc R
H5B H 0.2624 0.3379 0.6051 0.052 Uiso 1 1 calc R
C6 C 0.14312(13) 0.18261(14) 0.59873(9) 0.0337(4) Uani 1 1 d .
C7 C -0.06051(13) 0.20763(15) 0.59556(9) 0.0325(4) Uani 1 1 d .
O1 O -0.06463(9) 0.13915(11) 0.53847(6) 0.0415(3) Uani 1 1 d .
N3 N -0.15003(11) 0.26351(13) 0.62728(8) 0.0353(3) Uani 1 1 d .
H3 H -0.1342(13) 0.3180(16) 0.6663(9) 0.046(5) Uiso 1 1 d .
C1' C -0.26266(13) 0.26168(15) 0.59772(9) 0.0360(4) Uani 1 1 d .
C2' C -0.33431(15) 0.36151(18) 0.62193(10) 0.0514(5) Uani 1 1 d .
H2' H -0.3085 0.4245 0.6580 0.062 Uiso 1 1 calc R
C3' C -0.44406(16) 0.3688(2) 0.59308(12) 0.0649(6) Uani 1 1 d .
H3' H -0.4914 0.4372 0.6094 0.078 Uiso 1 1 calc R
C4' C -0.48346(16) 0.2759(2) 0.54054(11) 0.0686(6) Uani 1 1 d .
H4' H -0.5566 0.2826 0.5199 0.082 Uiso 1 1 calc R
C5' C -0.41386(17) 0.1728(2) 0.51878(11) 0.0650(6) Uani 1 1 d .
H5' H -0.4412 0.1079 0.4842 0.078 Uiso 1 1 calc R
C6' C -0.30372(15) 0.16312(18) 0.54714(10) 0.0513(5) Uani 1 1 d .
H6' H -0.2579 0.0916 0.5325 0.062 Uiso 1 1 calc R
C8 C 0.12438(16) 0.4619(2) 0.78851(10) 0.0642(6) Uani 1 1 d .
H8A H 0.0484 0.4942 0.7888 0.096 Uiso 1 1 calc R
H8B H 0.1732 0.5392 0.7812 0.096 Uiso 1 1 calc R
H8C H 0.1457 0.4181 0.8348 0.096 Uiso 1 1 calc R
C9 C 0.33927(14) 0.4022(2) 0.73188(11) 0.0461(5) Uani 1 1 d .
O2 O 0.34512(11) 0.50540(13) 0.69290(8) 0.0679(4) Uani 1 1 d .
N4 N 0.41290(13) 0.37864(17) 0.78919(9) 0.0603(5) Uani 1 1 d .
C10 C 0.50099(19) 0.4825(3) 0.80560(13) 0.0999(9) Uani 1 1 d .
H10A H 0.5732 0.4392 0.8045 0.150 Uiso 1 1 calc R
H10B H 0.4928 0.5211 0.8537 0.150 Uiso 1 1 calc R
H10C H 0.4945 0.5552 0.7694 0.150 Uiso 1 1 calc R
C11 C 0.4094(2) 0.2641(3) 0.84117(13) 0.1024(9) Uani 1 1 d .
H11A H 0.3848 0.2976 0.8872 0.154 Uiso 1 1 calc R
H11B H 0.4829 0.2244 0.8491 0.154 Uiso 1 1 calc R
H11C H 0.3580 0.1946 0.8215 0.154 Uiso 1 1 calc R
N5 N 0.14912(12) 0.03183(13) 0.59952(8) 0.0373(4) Uani 1 1 d .
H5 H 0.1293(15) -0.0050(18) 0.5588(10) 0.062(6) Uiso 1 1 d .
C12 C 0.16823(14) -0.04863(17) 0.65975(11) 0.0434(4) Uani 1 1 d .
O3 O 0.18783(11) -0.00202(12) 0.72181(7) 0.0612(4) Uani 1 1 d .
C13 C 0.16392(18) -0.20275(16) 0.64576(11) 0.0667(6) Uani 1 1 d .
H13A H 0.2357 -0.2430 0.6598 0.100 Uiso 1 1 calc R
H13B H 0.1455 -0.2195 0.5943 0.100 Uiso 1 1 calc R
H13C H 0.1078 -0.2439 0.6743 0.100 Uiso 1 1 calc R
C14 C 0.14029(14) 0.22627(16) 0.51724(10) 0.0379(4) Uani 1 1 d .
O4 O 0.18242(11) 0.16039(12) 0.47057(6) 0.0548(4) Uani 1 1 d .
O5 O 0.09695(10) 0.35249(11) 0.50762(7) 0.0511(3) Uani 1 1 d .
C15 C 0.1005(2) 0.4103(2) 0.43437(12) 0.0820(7) Uani 1 1 d .
H15A H 0.1745 0.4449 0.4277 0.123 Uiso 1 1 calc R
H15B H 0.0474 0.4849 0.4284 0.123 Uiso 1 1 calc R
H15C H 0.0820 0.3395 0.3984 0.123 Uiso 1 1 calc R

loop_
_atom_site_aniso_label
_atom_site_aniso_U_11
_atom_site_aniso_U_22
_atom_site_aniso_U_33
_atom_site_aniso_U_23
_atom_site_aniso_U_13
_atom_site_aniso_U_12
N1 0.0294(8) 0.0384(7) 0.0346(8) -0.0089(6) 0.0024(6) 0.0018(6)
N2 0.0352(9) 0.0424(8) 0.0341(8) -0.0085(7) 0.0052(7) -0.0001(6)
C3 0.0372(11) 0.0445(9) 0.0349(10) -0.0058(8) 0.0048(8) -0.0048(8)
C4 0.0344(10) 0.0412(9) 0.0432(10) -0.0038(8) -0.0022(8) -0.0001(7)
C5 0.0308(10) 0.0522(10) 0.0483(11) -0.0134(9) 0.0045(8) 0.0014(8)
C6 0.0301(10) 0.0349(9) 0.0363(10) -0.0026(7) 0.0036(8) 0.0047(7)
C7 0.0347(10) 0.0292(8) 0.0332(10) 0.0054(8) 0.0003(8) -0.0002(7)
O1 0.0384(7) 0.0478(7) 0.0379(7) -0.0100(6) -0.0005(5) 0.0020(5)
N3 0.0293(8) 0.0396(8) 0.0368(8) -0.0043(7) 0.0009(7) 0.0030(6)
C1' 0.0310(10) 0.0429(9) 0.0341(9) 0.0030(8) 0.0024(8) 0.0005(8)
C2' 0.0373(11) 0.0607(11) 0.0563(12) -0.0116(10) 0.0049(9) 0.0061(9)
C3' 0.0386(12) 0.0812(14) 0.0751(15) -0.0109(12) 0.0053(11) 0.0157(10)
C4' 0.0322(12) 0.1136(17) 0.0590(14) -0.0040(13) -0.0042(10) 0.0099(12)
C5' 0.0446(13) 0.0917(15) 0.0578(14) -0.0203(12) -0.0038(11) -0.0072(11)
C6' 0.0380(11) 0.0587(11) 0.0568(12) -0.0113(10) 0.0006(9) 0.0004(9)
C8 0.0505(13) 0.0835(13) 0.0593(13) -0.0363(12) 0.0085(10) -0.0037(10)
C9 0.0354(11) 0.0545(11) 0.0485(12) -0.0124(10) 0.0042(9) -0.0015(8)
O2 0.0679(10) 0.0565(8) 0.0788(10) -0.0002(8) 0.0009(8) -0.0169(7)
N4 0.0429(10) 0.0856(12) 0.0510(10) -0.0097(9) -0.0071(8) -0.0154(8)
C10 0.0688(17) 0.147(2) 0.0824(18) -0.0239(16) -0.0084(14) -0.0499(16)
C11 0.096(2) 0.125(2) 0.0797(18) 0.0145(17) -0.0434(16) -0.0160(16)
N5 0.0454(10) 0.0333(8) 0.0329(9) -0.0011(7) 0.0000(7) 0.0081(6)
C12 0.0374(11) 0.0456(10) 0.0468(12) 0.0061(10) -0.0001(9) 0.0043(8)
O3 0.0818(11) 0.0584(8) 0.0412(8) 0.0058(7) -0.0124(7) -0.0060(7)
C13 0.0904(17) 0.0416(11) 0.0666(15) 0.0102(10) -0.0058(12) 0.0083(10)
C14 0.0362(10) 0.0338(9) 0.0441(11) -0.0015(8) 0.0056(8) -0.0014(8)
O4 0.0740(10) 0.0505(7) 0.0417(8) -0.0020(6) 0.0183(7) 0.0106(7)
O5 0.0605(9) 0.0360(6) 0.0582(9) 0.0113(6) 0.0143(7) 0.0093(6)
C15 0.101(2) 0.0662(13) 0.0820(17) 0.0428(12) 0.0266(14) 0.0109(12)

loop_
_atom_type_symbol
_atom_type_description
_atom_type_scat_dispersion_real
_atom_type_scat_dispersion_imag
_atom_type_scat_source
C C 0.0033 0.0016 'International Tables Vol C Tables 4.2.6.8 and 6.1.1.4'
H H 0.0000 0.0000 'International Tables Vol C Tables 4.2.6.8 and 6.1.1.4'
N N 0.0061 0.0033 'International Tables Vol C Tables 4.2.6.8 and 6.1.1.4'
O O 0.0106 0.0060 'International Tables Vol C Tables 4.2.6.8 and 6.1.1.4'

loop_
_geom_angle_atom_site_label_1
_geom_angle_atom_site_label_2
_geom_angle_atom_site_label_3
_geom_angle
N2 N1 C7 115.68(13)
N2 N1 C6 125.61(12)
C7 N1 C6 117.12(12)
C3 N2 N1 120.09(14)
N2 C3 C8 116.35(15)
N2 C3 C4 124.13(14)
C8 C3 C4 119.50(14)
C3 C4 C5 110.08(13)
C3 C4 C9 110.73(13)
C5 C4 C9 108.35(14)
C3 C4 H4 109.2
C5 C4 H4 109.2
C9 C4 H4 109.2
C4 C5 C6 116.38(14)
C4 C5 H5A 108.2
C6 C5 H5A 108.2
C4 C5 H5B 108.2
C6 C5 H5B 108.2
H5A C5 H5B 107.3
N5 C6 N1 111.44(13)
N5 C6 C14 106.30(12)
N1 C6 C14 110.67(12)
N5 C6 C5 114.26(13)
N1 C6 C5 110.07(12)
C14 C6 C5 103.75(13)
O1 C7 N3 125.62(15)
O1 C7 N1 119.51(15)
N3 C7 N1 114.86(14)
C7 N3 C1' 126.11(14)
C7 N3 H3 116.0(11)
C1' N3 H3 117.0(11)
C2' C1' C6' 119.24(16)
C2' C1' N3 117.73(14)
C6' C1' N3 123.02(15)
C1' C2' C3' 120.57(17)
C1' C2' H2' 119.7
C3' C2' H2' 119.7
C4' C3' C2' 120.33(18)
C4' C3' H3' 119.8
C2' C3' H3' 119.8
C3' C4' C5' 119.18(18)
C3' C4' H4' 120.4
C5' C4' H4' 120.4
C4' C5' C6' 121.46(18)
C4' C5' H5' 119.3
C6' C5' H5' 119.3
C5' C6' C1' 119.06(17)
C5' C6' H6' 120.5
C1' C6' H6' 120.5
C3 C8 H8A 109.5
C3 C8 H8B 109.5
H8A C8 H8B 109.5
C3 C8 H8C 109.5
H8A C8 H8C 109.5
H8B C8 H8C 109.5
O2 C9 N4 121.85(17)
O2 C9 C4 118.80(16)
N4 C9 C4 119.35(17)
C9 N4 C11 126.01(16)
C9 N4 C10 117.92(18)
C11 N4 C10 115.88(17)
N4 C10 H10A 109.5
N4 C10 H10B 109.5
H10A C10 H10B 109.5
N4 C10 H10C 109.5
H10A C10 H10C 109.5
H10B C10 H10C 109.5
N4 C11 H11A 109.5
N4 C11 H11B 109.5
H11A C11 H11B 109.5
N4 C11 H11C 109.5
H11A C11 H11C 109.5
H11B C11 H11C 109.5
C12 N5 C6 126.01(15)
C12 N5 H5 119.7(12)
C6 N5 H5 113.7(12)
O3 C12 N5 123.34(15)
O3 C12 C13 121.34(16)
N5 C12 C13 115.32(16)
C12 C13 H13A 109.5
C12 C13 H13B 109.5
H13A C13 H13B 109.5
C12 C13 H13C 109.5
H13A C13 H13C 109.5
H13B C13 H13C 109.5
O4 C14 O5 124.81(16)
O4 C14 C6 123.63(14)
O5 C14 C6 111.14(14)
C14 O5 C15 116.01(14)
O5 C15 H15A 109.5
O5 C15 H15B 109.5
H15A C15 H15B 109.5
O5 C15 H15C 109.5
H15A C15 H15C 109.5
H15B C15 H15C 109.5

loop_
_geom_bond_atom_site_label_1
_geom_bond_atom_site_label_2
_geom_bond_distance
N1 N2 1.3889(16)
N1 C7 1.3915(19)
N1 C6 1.4697(19)
N2 C3 1.2787(19)
C3 C8 1.494(2)
C3 C4 1.498(2)
C4 C5 1.517(2)
C4 C9 1.526(2)
C4 H4 0.9800
C5 C6 1.543(2)
C5 H5A 0.9700
C5 H5B 0.9700
C6 N5 1.4537(18)
C6 C14 1.537(2)
C7 O1 1.2270(17)
C7 N3 1.359(2)
N3 C1' 1.415(2)
N3 H3 0.891(16)
C1' C2' 1.378(2)
C1' C6' 1.388(2)
C2' C3' 1.381(2)
C2' H2' 0.9300
C3' C4' 1.369(3)
C3' H3' 0.9300
C4' C5' 1.370(3)
C4' H4' 0.9300
C5' C6' 1.384(2)
C5' H5' 0.9300
C6' H6' 0.9300
C8 H8A 0.9600
C8 H8B 0.9600
C8 H8C 0.9600
C9 O2 1.225(2)
C9 N4 1.337(2)
N4 C11 1.455(3)
N4 C10 1.468(2)
C10 H10A 0.9600
C10 H10B 0.9600
C10 H10C 0.9600
C11 H11A 0.9600
C11 H11B 0.9600
C11 H11C 0.9600
N5 C12 1.347(2)
N5 H5 0.840(17)
C12 O3 1.2213(19)
C12 C13 1.506(2)
C13 H13A 0.9600
C13 H13B 0.9600
C13 H13C 0.9600
C14 O4 1.1962(18)
C14 O5 1.3281(18)
O5 C15 1.445(2)
C15 H15A 0.9600
C15 H15B 0.9600
C15 H15C 0.9600

loop_
_geom_torsion_atom_site_label_1
_geom_torsion_atom_site_label_2
_geom_torsion_atom_site_label_3
_geom_torsion_atom_site_label_4
_geom_torsion
C7 N1 N2 C3 -178.82(14)
C6 N1 N2 C3 -13.7(2)
N1 N2 C3 C8 -179.27(13)
N1 N2 C3 C4 -1.2(2)
N2 C3 C4 C5 28.6(2)
C8 C3 C4 C5 -153.39(15)
N2 C3 C4 C9 148.37(17)
C8 C3 C4 C9 -33.6(2)
C3 C4 C5 C6 -42.63(19)
C9 C4 C5 C6 -163.85(13)
N2 N1 C6 N5 125.86(14)
C7 N1 C6 N5 -69.19(16)
N2 N1 C6 C14 -116.07(15)
C7 N1 C6 C14 48.88(17)
N2 N1 C6 C5 -1.97(19)
C7 N1 C6 C5 162.98(13)
C4 C5 C6 N5 -95.68(17)
C4 C5 C6 N1 30.58(18)
C4 C5 C6 C14 149.03(14)
N2 N1 C7 O1 170.47(12)
C6 N1 C7 O1 4.0(2)
N2 N1 C7 N3 -9.65(19)
C6 N1 C7 N3 -176.11(12)
O1 C7 N3 C1' -4.9(2)
N1 C7 N3 C1' 175.21(13)
C7 N3 C1' C2' -157.34(15)
C7 N3 C1' C6' 23.9(2)
C6' C1' C2' C3' -3.8(3)
N3 C1' C2' C3' 177.41(17)
C1' C2' C3' C4' 0.7(3)
C2' C3' C4' C5' 2.2(3)
C3' C4' C5' C6' -1.9(3)
C4' C5' C6' C1' -1.2(3)
C2' C1' C6' C5' 4.0(3)
N3 C1' C6' C5' -177.27(17)
C3 C4 C9 O2 -67.4(2)
C5 C4 C9 O2 53.5(2)
C3 C4 C9 N4 112.86(18)
C5 C4 C9 N4 -126.32(17)
O2 C9 N4 C11 176.16(19)
C4 C9 N4 C11 -4.1(3)
O2 C9 N4 C10 1.3(3)
C4 C9 N4 C10 -178.93(17)
N1 C6 N5 C12 -68.8(2)
C14 C6 N5 C12 170.50(15)
C5 C6 N5 C12 56.7(2)
C6 N5 C12 O3 -3.3(3)
C6 N5 C12 C13 176.75(16)
N5 C6 C14 O4 -28.7(2)
N1 C6 C14 O4 -149.85(16)
C5 C6 C14 O4 92.12(18)
N5 C6 C14 O5 158.45(13)
N1 C6 C14 O5 37.29(17)
C5 C6 C14 O5 -80.74(15)
O4 C14 O5 C15 1.2(2)
C6 C14 O5 C15 173.94(15)
